data_6000687
loop_
_publ_author_name
'Chernozatonskii, L. A.'
'Serebryanaya, N. R.'
'Mavrin, B. N.'

_publ_section_title
;
 The superhard crystalline three-dimensional polymerized C-60 phase.
 Quenched, from high pressure 13 GPa and temperature 670-820 K
;
_journal_name_full 'Chemical Physics Letters'
_journal_page_first 199
_journal_page_last 204
_journal_paper_doi 10.1016/S0009-2614(99)01288-9
_journal_volume 316
_journal_year 2000
_chemical_formula_sum C60
_space_group_IT_number 71
_space_group_name_Hall '-I 2 2'
_space_group_name_H-M_alt 'I m m m'
_cell_angle_alpha 90.000
_cell_angle_beta 90.000
_cell_angle_gamma 90.000
_cell_length_a 8.6700
_cell_length_b 8.8100
_cell_length_c 12.6000
_cell_volume 962.42
_exptl_crystal_pressure_history 'Quenched, from high pressure 13 GPa'
_exptl_crystal_thermal_history 'Quenched, from high pressure 13 GPa and temperature 670-820 K'
_cod_database_code 6000687

loop_
_space_group_symop_id
_space_group_symop_operation_xyz
1 x,y,z
2 -x,-y,z
3 x,-y,-z
4 -x,y,-z
5 -x,-y,-z
6 x,y,-z
7 -x,y,z
8 x,-y,z
9 x+1/2,y+1/2,z+1/2
10 -x+1/2,-y+1/2,z+1/2
11 x+1/2,-y+1/2,-z+1/2
12 -x+1/2,y+1/2,-z+1/2
13 -x+1/2,-y+1/2,-z+1/2
14 x+1/2,y+1/2,-z+1/2
15 -x+1/2,y+1/2,z+1/2
16 x+1/2,-y+1/2,z+1/2

loop_
_atom_site_label
_atom_site_fract_x
_atom_site_fract_y
_atom_site_fract_z
C1 0.088 0.500 0.060
C2 0.158 0.354 0.110
C3 0.091 0.337 0.218
C4 0.137 0.173 0.238
C5 0.000 0.081 0.260
C6 0.280 0.090 0.220
C7 0.310 0.130 0.110
C8 0.407 0.000 0.062
C9 0.164 0.210 0.057
